data_2001655
loop_
_publ_author_name
'Abboud, K. A.'
'Jiang, S.'
'Enholm, E. J.'

_publ_section_title
;
 Structure of a coupled carbohydrate and terpene
;
_journal_issue 6
_journal_name_full 'Acta Crystallographica Section C'
_journal_page_first 1234
_journal_page_last 1237
_journal_paper_doi 10.1107/S0108270193000113
_journal_volume 49
_journal_year 1993
_chemical_formula_sum 'C30 H36 O7'
_chemical_formula_weight 508.6
_symmetry_cell_setting orthorhombic
_symmetry_space_group_name_Hall 'P 2ac 2ab'
_symmetry_space_group_name_H-M 'P 21 21 21'
_atom_type_scat_source 'see below'
_cell_angle_alpha 90
_cell_angle_beta 90
_cell_angle_gamma 90
_cell_formula_units_Z 4
_cell_length_a 9.1450(10)
_cell_length_b 16.756(2)
_cell_length_c 18.201(2)
_cell_measurement_reflns_used 50
_cell_measurement_temperature 293
_cell_measurement_theta_max 11
_cell_measurement_theta_min 10
_cell_volume 2789.0(5)
_diffrn_measurement_device 'Seimens P3m/V'
_diffrn_measurement_method \w
_diffrn_radiation_type MoK\a
_diffrn_radiation_wavelength 0.71073
_diffrn_reflns_av_R_equivalents 0.021
_diffrn_reflns_limit_h_max 11
_diffrn_reflns_limit_h_min 0
_diffrn_reflns_limit_k_max 21
_diffrn_reflns_limit_k_min 0
_diffrn_reflns_limit_l_max 23
_diffrn_reflns_limit_l_min 0
_diffrn_reflns_number 3438
_diffrn_reflns_theta_max 27.5
_diffrn_standards_decay_% 1
_diffrn_standards_interval_count 96
_diffrn_standards_number 4
_exptl_absorpt_coefficient_mu 0.09
_exptl_absorpt_correction_T_max 0.983
_exptl_absorpt_correction_T_min 0.974
_exptl_absorpt_correction_type analytical
_exptl_crystal_colour colorless
_exptl_crystal_density_diffrn 1.211
_exptl_crystal_description needles
_exptl_crystal_size_max 0.50
_exptl_crystal_size_mid 0.38
_exptl_crystal_size_min 0.23
_refine_diff_density_max 0.19
_refine_diff_density_min -0.22
_refine_ls_extinction_method none
_refine_ls_goodness_of_fit_obs 1.60
_refine_ls_hydrogen_treatment 'refall except those of C12'
_refine_ls_number_parameters 466
_refine_ls_number_reflns 2279
_refine_ls_R_factor_obs 0.0527
_refine_ls_shift/esd_max 0.001
_refine_ls_structure_factor_coef F
_refine_ls_weighting_details 'w = 1/[\s^2^(F)+0.0004F]^2^'
_refine_ls_weighting_scheme calc
_refine_ls_wR_factor_obs 0.0503
_reflns_number_observed 2279
_reflns_number_total 3420
_reflns_observed_criterion F>6\s(F)
_cod_data_source_file st1038.cif
_cod_data_source_block st1038_structure_1_of_1
_cod_depositor_comments
;
The following automatic conversions were performed:

'_refine_ls_weighting_scheme' value '1/[\s^2^(F)+0.0004F]^2^' was
changed to 'calc'. New tag '_refine_ls_weighting_details' was
created. The value of the new tag was set to 'w =
1/[\s^2^(F)+0.0004F]^2^'.

Automatic conversion script
Id: cif_fix_values 3143 2015-03-26 13:38:13Z robertas 
;
_cod_database_code 2001655

loop_
_atom_site_label
_atom_site_fract_x
_atom_site_fract_y
_atom_site_fract_z
_atom_site_U_iso_or_equiv
O1 .8335(4) .4949(2) .6164(2) .0833(14)
O4 .8642(3) .3981(2) .53583(13) .0583(11)
O5 .6189(4) .6096(2) .5723(2) .0742(13)
O15 .9711(3) .46655(14) .39259(12) .0481(9)
O16 1.1918(3) .3463(2) .38514(13) .0530(10)
O17 1.3476(3) .2974(2) .4686(2) .0632(11)
O24 .9188(5) .4460(2) .27360(14) .083(2)
C1 .8064(5) .4675(3) .5570(2) .0576(14)
C2 .7098(5) .5021(3) .4979(2) .0500(14)
C3 .6881(5) .4318(2) .4453(2) .0485(14)
C4 .8169(5) .3769(3) .4615(2) .0494(14)
C5 .5715(5) .5436(2) .5279(2) .0545(14)
C6 .4768(5) .5770(3) .4655(2) .0590(14)
C7 .3408(6) .6174(3) .4980(3) .072(2)
C8 .2507(6) .5601(4) .5438(3) .075(2)
C9 .3393(5) .5234(3) .6058(3) .067(2)
C10 .4792(5) .4870(3) .5750(3) .059(2)
C11 .5545(7) .6279(3) .4063(3) .078(2)
C12 .5847(9) .7127(3) .4279(3) .113(3)
C13 .4722(11) .6238(6) .3341(4) .112(4)
C14 .2507(8) .4612(5) .6475(4) .093(3)
C15 .9455(5) .3834(2) .4091(2) .0463(14)
C16 1.0806(5) .3480(3) .4419(2) .0512(14)
C17 1.3232(5) .3186(2) .4066(2) .0467(13)
C18 1.4314(5) .3186(2) .3462(2) .0494(13)
C19 1.4202(6) .3706(3) .2877(2) .066(2)
C20 1.5315(7) .3720(3) .2361(3) .082(2)
C21 1.6485(7) .3221(3) .2416(3) .078(2)
C22 1.6581(6) .2690(3) .2983(3) .069(2)
C23 1.5494(6) .2679(3) .3511(3) .059(2)
C24 .9439(5) .4911(2) .3230(2) .0518(15)
C25 .9474(5) .5795(2) .3163(2) .0506(14)
C26 .8807(7) .6133(3) .2553(3) .074(2)
C27 .8822(8) .6946(3) .2463(3) .094(3)
C28 .9503(8) .7426(3) .2968(4) .088(2)
C29 1.0125(7) .7101(3) .3569(4) .084(2)
C30 1.0110(5) .6283(3) .3674(2) .061(2)
H2 .768(4) .544(2) .475(2) .037(9)
H5 .683(7) .593(3) .601(3) .09(2)
H3a .595(5) .403(2) .458(2) .055(11)
H3b .685(4) .447(2) .395(2) .036(9)
H4 .791(5) .322(3) .467(2) .056(12)
H6 .437(5) .529(3) .439(2) .054(10)
H7a .366(6) .662(3) .531(2) .08(2)
H7b .287(5) .641(2) .460(2) .047(11)
H8a .158(7) .576(3) .563(3) .09(2)
H8b .225(6) .515(3) .515(3) .08(2)
H9 .364(5) .567(3) .639(2) .064(12)
H10a .449(5) .441(2) .544(2) .060(11)
H10b .543(5) .468(2) .613(2) .048(10)
H11 .664(7) .604(3) .401(3) .11(2)
H12a .4938 .74054 .43439 .08
H12b .64056 .73834 .38994 .08
H12c .63887 .71364 .47301 .08
H13a .519(6) .653(3) .296(3) .08(2)
H13b .385(10) .658(5) .344(4) .14(3)
H13c .450(8) .570(4) .321(3) .11(2)
H14a .158(8) .483(4) .669(3) .12(2)
H14b .303(6) .446(3) .688(3) .08(2)
H14c .246(8) .414(4) .619(3) .12(3)
H15 .918(4) .354(2) .364(2) .037(9)
H16a 1.118(4) .383(2) .483(2) .054(11)
H16b 1.065(4) .293(2) .460(2) .046(9)
H19 1.339(6) .411(3) .286(2) .068(13)
H20 1.522(8) .404(4) .193(3) .12(2)
H21 1.722(7) .321(3) .200(3) .10(2)
H22 1.744(5) .237(3) .303(2) .061(13)
H23 1.554(5) .236(2) .389(2) .058(13)
H26 .841(6) .581(3) .224(3) .08(2)
H27 .846(6) .721(3) .206(3) .08(2)
H28 .957(8) .803(4) .287(3) .12(2)
H29 1.051(7) .744(3) .392(3) .09(2)
H30 1.048(6) .599(3) .410(2) .079(14)

loop_
_geom_angle_atom_site_label_1
_geom_angle_atom_site_label_2
_geom_angle_atom_site_label_3
_geom_angle
_geom_angle_publ_flag
C1 O4 C4 111.2(3) yes
C15 O15 C24 117.2(3) yes
C16 O16 C17 115.2(3) yes
C2 C1 O1 128.0(4) yes
C2 C1 O4 111.2(3) yes
O1 C1 O4 120.8(4) yes
C3 C2 C5 117.5(4) yes
C3 C2 C1 103.1(3) yes
C5 C2 C1 113.6(3) yes
C4 C3 C2 104.1(3) yes
C15 C4 O4 109.5(3) yes
C15 C4 C3 115.7(3) yes
O4 C4 C3 105.1(3) yes
C6 C5 C10 109.2(4) yes
C6 C5 O5 107.8(3) yes
C6 C5 C2 111.4(3) yes
C10 C5 O5 109.2(3) yes
C10 C5 C2 111.8(3) yes
O5 C5 C2 107.4(3) yes
C7 C6 C11 113.5(4) yes
C7 C6 C5 109.5(4) yes
C11 C6 C5 117.2(4) yes
C8 C7 C6 111.9(4) yes
C9 C8 C7 112.1(5) yes
C10 C9 C14 110.9(5) yes
C10 C9 C8 109.6(4) yes
C14 C9 C8 111.3(5) yes
C5 C10 C9 114.9(4) yes
C12 C11 C13 111.1(6) yes
C12 C11 C6 115.1(4) yes
C13 C11 C6 110.5(5) yes
C16 C15 O15 109.4(3) yes
C16 C15 C4 111.2(3) yes
O15 C15 C4 109.0(3) yes
O16 C16 C15 107.7(3) yes
C18 C17 O16 112.5(3) yes
C18 C17 O17 124.9(4) yes
O16 C17 O17 122.6(4) yes
C25 C24 O15 112.0(3) yes
C25 C24 O24 124.8(3) yes
O15 C24 O24 123.1(3) yes

loop_
_geom_bond_atom_site_label_1
_geom_bond_atom_site_label_2
_geom_bond_distance
_geom_bond_publ_flag
C1 O1 1.200(5) yes
C1 O4 1.334(6) yes
C4 O4 1.464(5) yes
C5 O5 1.437(5) yes
C15 O15 1.444(4) yes
C24 O15 1.355(4) yes
C16 O16 1.449(5) yes
C17 O16 1.346(5) yes
C17 O17 1.204(5) yes
C24 O24 1.196(5) yes
C2 C1 1.509(6) yes
C3 C2 1.531(6) yes
C5 C2 1.542(6) yes
C4 C3 1.524(6) yes
C15 C4 1.518(6) yes
C6 C5 1.534(6) yes
C10 C5 1.532(6) yes
C7 C6 1.535(7) yes
C11 C6 1.546(7) yes
C8 C7 1.515(8) yes
C9 C8 1.519(8) yes
C10 C9 1.525(7) yes
C14 C9 1.522(10) yes
C12 C11 1.501(8) yes
C13 C11 1.516(10) yes
C16 C15 1.495(6) yes
C18 C17 1.479(6) yes
C25 C24 1.487(5) yes
H2 C2 0.97(4) yes
H5 O5 0.83(6) yes
H3a C3 1.00(4) yes
H3b C3 0.95(3) yes
H4 C4 0.96(4) yes
H6 C6 1.01(4) yes
H7a C7 0.98(5) yes
H7b C7 0.94(4) yes
H8a C8 0.96(6) yes
H8b C8 0.95(5) yes
H9 C9 0.97(4) yes
H10a C10 1.00(4) yes
H10b C10 0.96(4) yes
H11 C11 1.08(7) yes
H12a C12 0.960(8) yes
H12b C12 0.960(7) yes
H12c C12 0.960(7) yes
H13a C13 0.94(5) yes
H13b C13 1.00(9) yes
H13c C13 0.95(7) yes
H14a C14 1.00(7) yes
H14b C14 0.91(5) yes
H14c C14 0.94(7) yes
H15 C15 0.99(3) yes
H16a C16 1.02(4) yes
H16b C16 0.99(4) yes
H19 C19 1.00(5) yes
H20 C20 0.96(6) yes
H21 C21 1.01(6) yes
H22 C22 0.95(5) yes
H23 C23 0.87(4) yes
H26 C26 0.86(5) yes
H27 C27 0.92(5) yes
H28 C28 1.03(7) yes
H29 C29 0.93(6) yes
H30 C30 0.98(5) yes
